data_7018683
loop_
_publ_author_name
'Beckett, Michael A.'
'Horton, Peter N.'
'Hursthouse, Michael B.'
'Timmis, James L.'
'Varma, K. Sukumar'

_publ_section_title
;
 Templated heptaborate and pentaborate salts of cyclo-alkylammonium
 cations: structural and thermal properties.
;
_journal_issue 15
_journal_name_full 'Dalton transactions (Cambridge, England : 2003)'
_journal_page_first 4396
_journal_page_last 4403
_journal_paper_doi 10.1039/c2dt12310j
_journal_volume 41
_journal_year 2012
_chemical_formula_sum 'C9 H24 B5 N O10'
_chemical_formula_weight 360.34
_chemical_name_systematic
;
?
;
_space_group_IT_number 14
_symmetry_cell_setting monoclinic
_symmetry_space_group_name_Hall '-P 2ybc'
_symmetry_space_group_name_H-M 'P 1 21/c 1'
_atom_sites_solution_hydrogens geom
_atom_sites_solution_primary direct
_atom_sites_solution_secondary difmap
_audit_creation_method SHELXL-97
_cell_angle_alpha 90.00
_cell_angle_beta 106.958(2)
_cell_angle_gamma 90.00
_cell_formula_units_Z 4
_cell_length_a 9.8889(4)
_cell_length_b 11.4371(4)
_cell_length_c 15.8055(5)
_cell_measurement_reflns_used 4049
_cell_measurement_temperature 120(2)
_cell_measurement_theta_max 27.485
_cell_measurement_theta_min 2.910
_cell_volume 1709.88(11)
_computing_cell_refinement 'DENZO (Otwinowski & Minor, 1997) & COLLECT (Hooft, R.W.W., 1998)'
_computing_data_collection 'COLLECT (Hooft, R.W.W., 1998)'
_computing_data_reduction 'DENZO (Otwinowski & Minor, 1997) & COLLECT (Hooft, R.W.W., 1998)'
_computing_molecular_graphics 'ORTEP3 for Windows (Farrugia, 1997)'
_computing_publication_material 'WinGX (Farrugia, 1999)'
_computing_structure_refinement 'SHELXL-97 (Sheldrick, 2008)'
_computing_structure_solution 'SHELXS-97 (Sheldrick, 2008)'
_diffrn_ambient_temperature 120(2)
_diffrn_detector_area_resol_mean 9.091
_diffrn_measured_fraction_theta_full 0.998
_diffrn_measured_fraction_theta_max 0.998
_diffrn_measurement_device_type 'Bruker-Nonius Roper CCD camera on \k-goniostat'
_diffrn_measurement_method '\f & \w scans'
_diffrn_radiation_monochromator graphite
_diffrn_radiation_source 'Bruker-Nonius FR591 rotating anode'
_diffrn_radiation_type MoK\a
_diffrn_radiation_wavelength 0.71073
_diffrn_reflns_av_R_equivalents 0.0647
_diffrn_reflns_av_sigmaI/netI 0.0533
_diffrn_reflns_limit_h_max 12
_diffrn_reflns_limit_h_min -12
_diffrn_reflns_limit_k_max 14
_diffrn_reflns_limit_k_min -14
_diffrn_reflns_limit_l_max 20
_diffrn_reflns_limit_l_min -19
_diffrn_reflns_number 21302
_diffrn_reflns_theta_full 27.48
_diffrn_reflns_theta_max 27.48
_diffrn_reflns_theta_min 3.23
_exptl_absorpt_coefficient_mu 0.116
_exptl_absorpt_correction_T_max 0.9873
_exptl_absorpt_correction_T_min 0.9561
_exptl_absorpt_correction_type multi-scan
_exptl_absorpt_process_details 'SADABS 2007/2 (Sheldrick, G.M., 2007)'
_exptl_crystal_colour 'Light Yellow'
_exptl_crystal_density_diffrn 1.400
_exptl_crystal_density_method 'not measured'
_exptl_crystal_description 'Cut Block'
_exptl_crystal_F_000 760
_exptl_crystal_size_max 0.39
_exptl_crystal_size_mid 0.22
_exptl_crystal_size_min 0.11
_refine_diff_density_max 0.290
_refine_diff_density_min -0.329
_refine_diff_density_rms 0.059
_refine_ls_extinction_method none
_refine_ls_goodness_of_fit_ref 1.024
_refine_ls_hydrogen_treatment constr
_refine_ls_matrix_type full
_refine_ls_number_parameters 233
_refine_ls_number_reflns 3914
_refine_ls_number_restraints 0
_refine_ls_restrained_S_all 1.024
_refine_ls_R_factor_all 0.0761
_refine_ls_R_factor_gt 0.0494
_refine_ls_shift/su_max 0.000
_refine_ls_shift/su_mean 0.000
_refine_ls_structure_factor_coef Fsqd
_refine_ls_weighting_details 'calc w=1/[\s^2^(Fo^2^)+(0.0648P)^2^+0.4117P] where P=(Fo^2^+2Fc^2^)/3'
_refine_ls_weighting_scheme calc
_refine_ls_wR_factor_gt 0.1158
_refine_ls_wR_factor_ref 0.1308
_reflns_number_gt 2778
_reflns_number_total 3914
_reflns_threshold_expression >2sigma(I)
_cod_data_source_file c2dt12310j.txt
_cod_data_source_block 5
_cod_original_sg_symbol_H-M P2(1)/c
_cod_database_code 7018683

loop_
_symmetry_equiv_pos_as_xyz
'x, y, z'
'-x, y+1/2, -z+1/2'
'-x, -y, -z'
'x, -y-1/2, z-1/2'

loop_
_atom_site_label
_atom_site_type_symbol
_atom_site_fract_x
_atom_site_fract_y
_atom_site_fract_z
_atom_site_U_iso_or_equiv
_atom_site_adp_type
_atom_site_occupancy
_atom_site_symmetry_multiplicity
_atom_site_calc_flag
_atom_site_refinement_flags
B1 B 0.9249(2) 0.51669(17) 0.18233(12) 0.0161(4) Uani 1 1 d .
B2 B 1.1155(2) 0.62131(17) 0.29461(12) 0.0166(4) Uani 1 1 d .
B3 B 1.1111(2) 0.41317(17) 0.29957(12) 0.0181(4) Uani 1 1 d .
B4 B 0.8118(2) 0.48352(17) 0.02136(12) 0.0169(4) Uani 1 1 d .
B5 B 0.6652(2) 0.51161(17) 0.11716(12) 0.0179(4) Uani 1 1 d .
O1 O 1.00200(12) 0.62238(10) 0.22159(7) 0.0176(3) Uani 1 1 d .
O2 O 1.17789(12) 0.51749(10) 0.33175(8) 0.0214(3) Uani 1 1 d .
O3 O 0.99136(12) 0.41158(10) 0.23083(7) 0.0185(3) Uani 1 1 d .
O4 O 0.92825(12) 0.50682(10) 0.08965(7) 0.0172(3) Uani 1 1 d .
O5 O 0.67739(12) 0.48635(11) 0.03340(7) 0.0200(3) Uani 1 1 d .
O6 O 0.78028(12) 0.52458(10) 0.18697(7) 0.0185(3) Uani 1 1 d .
O7 O 1.17459(12) 0.72180(10) 0.33509(7) 0.0204(3) Uani 1 1 d .
H7 H 1.1236 0.7789 0.3123 0.031 Uiso 1 1 calc R
O8 O 1.17120(14) 0.31394(11) 0.34115(8) 0.0266(3) Uani 1 1 d .
H8 H 1.1234 0.2558 0.3171 0.040 Uiso 1 1 calc R
O9 O 0.81493(12) 0.45637(11) -0.06157(7) 0.0218(3) Uani 1 1 d .
H9 H 0.8972 0.4658 -0.0653 0.033 Uiso 1 1 calc R
O10 O 0.53480(13) 0.52196(12) 0.12933(8) 0.0250(3) Uani 1 1 d .
H10 H 0.4725 0.5172 0.0803 0.038 Uiso 1 1 calc R
C1 C 0.6649(2) 0.49963(15) 0.37063(12) 0.0234(4) Uani 1 1 d .
H1 H 0.6361 0.5184 0.3060 0.028 Uiso 1 1 calc R
C2 C 0.8189(2) 0.53725(19) 0.40821(14) 0.0347(5) Uani 1 1 d .
H2A H 0.8501 0.5249 0.4730 0.042 Uiso 1 1 calc R
H2B H 0.8794 0.4893 0.3818 0.042 Uiso 1 1 calc R
C3 C 0.8339(3) 0.6657(2) 0.38776(15) 0.0453(6) Uani 1 1 d .
H3A H 0.8097 0.6763 0.3229 0.054 Uiso 1 1 calc R
H3B H 0.9335 0.6900 0.4139 0.054 Uiso 1 1 calc R
C4 C 0.7386(3) 0.7431(2) 0.42403(15) 0.0469(6) Uani 1 1 d .
H4A H 0.7715 0.7416 0.4895 0.056 Uiso 1 1 calc R
H4B H 0.7443 0.8247 0.4045 0.056 Uiso 1 1 calc R
C5 C 0.5866(3) 0.70163(18) 0.39232(15) 0.0393(5) Uani 1 1 d .
H5A H 0.5493 0.7150 0.3278 0.047 Uiso 1 1 calc R
H5B H 0.5289 0.7483 0.4217 0.047 Uiso 1 1 calc R
C6 C 0.5724(2) 0.57248(17) 0.41176(13) 0.0302(5) Uani 1 1 d .
H6A H 0.6010 0.5597 0.4765 0.036 Uiso 1 1 calc R
H6B H 0.4725 0.5480 0.3874 0.036 Uiso 1 1 calc R
C7 C 0.7158(2) 0.30148(18) 0.32243(13) 0.0327(5) Uani 1 1 d .
H7A H 0.6956 0.2178 0.3244 0.049 Uiso 1 1 calc R
H7B H 0.8181 0.3143 0.3447 0.049 Uiso 1 1 calc R
H7C H 0.6812 0.3294 0.2613 0.049 Uiso 1 1 calc R
C8 C 0.6968(2) 0.32473(18) 0.47211(12) 0.0329(5) Uani 1 1 d .
H8A H 0.8003 0.3299 0.4920 0.049 Uiso 1 1 calc R
H8B H 0.6679 0.2433 0.4752 0.049 Uiso 1 1 calc R
H8C H 0.6575 0.3732 0.5103 0.049 Uiso 1 1 calc R
C9 C 0.4882(2) 0.33757(19) 0.34491(13) 0.0334(5) Uani 1 1 d .
H9A H 0.4390 0.3679 0.3859 0.050 Uiso 1 1 calc R
H9B H 0.4767 0.2525 0.3402 0.050 Uiso 1 1 calc R
H9C H 0.4480 0.3730 0.2865 0.050 Uiso 1 1 calc R
N1 N 0.64323(16) 0.36724(13) 0.37889(9) 0.0236(4) Uani 1 1 d .

loop_
_atom_site_aniso_label
_atom_site_aniso_U_11
_atom_site_aniso_U_22
_atom_site_aniso_U_33
_atom_site_aniso_U_23
_atom_site_aniso_U_13
_atom_site_aniso_U_12
B1 0.0141(9) 0.0189(10) 0.0139(8) -0.0008(7) 0.0018(7) -0.0015(7)
B2 0.0143(10) 0.0197(10) 0.0156(8) 0.0019(7) 0.0040(7) -0.0001(8)
B3 0.0167(10) 0.0210(10) 0.0157(9) -0.0006(8) 0.0031(8) -0.0006(8)
B4 0.0152(10) 0.0172(10) 0.0179(9) 0.0010(7) 0.0040(8) -0.0003(7)
B5 0.0171(10) 0.0211(10) 0.0149(9) 0.0009(7) 0.0038(7) -0.0012(8)
O1 0.0159(6) 0.0181(6) 0.0162(6) -0.0004(5) 0.0008(5) -0.0005(5)
O2 0.0179(7) 0.0200(7) 0.0208(6) 0.0008(5) -0.0030(5) -0.0010(5)
O3 0.0177(6) 0.0172(6) 0.0170(6) 0.0000(5) -0.0006(5) -0.0013(5)
O4 0.0128(6) 0.0229(7) 0.0147(6) -0.0020(4) 0.0022(5) -0.0010(5)
O5 0.0139(6) 0.0301(7) 0.0148(6) -0.0019(5) 0.0027(5) -0.0003(5)
O6 0.0149(6) 0.0252(7) 0.0143(5) -0.0012(5) 0.0024(5) -0.0012(5)
O7 0.0191(7) 0.0180(7) 0.0195(6) 0.0012(5) -0.0014(5) -0.0011(5)
O8 0.0261(8) 0.0186(7) 0.0263(6) 0.0020(5) -0.0063(5) -0.0013(5)
O9 0.0157(6) 0.0324(7) 0.0170(6) -0.0048(5) 0.0045(5) -0.0033(5)
O10 0.0149(6) 0.0423(8) 0.0169(6) -0.0038(6) 0.0030(5) -0.0003(6)
C1 0.0270(10) 0.0241(10) 0.0206(9) 0.0016(7) 0.0091(8) -0.0024(7)
C2 0.0259(11) 0.0464(13) 0.0327(11) -0.0095(9) 0.0102(9) -0.0049(9)
C3 0.0517(15) 0.0474(14) 0.0438(13) -0.0132(11) 0.0249(11) -0.0244(12)
C4 0.0780(19) 0.0327(12) 0.0380(12) -0.0096(9) 0.0294(12) -0.0174(12)
C5 0.0580(15) 0.0257(11) 0.0393(11) 0.0027(9) 0.0225(11) 0.0061(10)
C6 0.0329(12) 0.0262(11) 0.0356(11) 0.0020(8) 0.0165(9) 0.0025(8)
C7 0.0416(13) 0.0334(11) 0.0287(10) -0.0053(9) 0.0190(9) 0.0021(9)
C8 0.0447(13) 0.0327(12) 0.0222(9) 0.0060(8) 0.0110(9) 0.0094(9)
C9 0.0300(12) 0.0357(12) 0.0339(10) -0.0058(9) 0.0085(9) -0.0088(9)
N1 0.0297(9) 0.0243(9) 0.0193(7) 0.0008(6) 0.0108(7) 0.0017(7)

loop_
_atom_type_symbol
_atom_type_description
_atom_type_scat_dispersion_real
_atom_type_scat_dispersion_imag
_atom_type_scat_source
C C 0.0033 0.0016 'International Tables Vol C Tables 4.2.6.8 and 6.1.1.4'
H H 0.0000 0.0000 'International Tables Vol C Tables 4.2.6.8 and 6.1.1.4'
B B 0.0013 0.0007 'International Tables Vol C Tables 4.2.6.8 and 6.1.1.4'
N N 0.0061 0.0033 'International Tables Vol C Tables 4.2.6.8 and 6.1.1.4'
O O 0.0106 0.0060 'International Tables Vol C Tables 4.2.6.8 and 6.1.1.4'

loop_
_geom_angle_atom_site_label_1
_geom_angle_atom_site_label_2
_geom_angle_atom_site_label_3
_geom_angle
O6 B1 O1 108.94(13)
O6 B1 O3 108.66(13)
O1 B1 O3 110.76(13)
O6 B1 O4 111.13(13)
O1 B1 O4 108.83(13)
O3 B1 O4 108.52(13)
O1 B2 O7 121.87(15)
O1 B2 O2 121.60(15)
O7 B2 O2 116.53(15)
O3 B3 O8 122.27(16)
O3 B3 O2 121.17(16)
O8 B3 O2 116.56(15)
O4 B4 O9 124.17(15)
O4 B4 O5 120.53(15)
O9 B4 O5 115.30(15)
O6 B5 O10 118.96(15)
O6 B5 O5 121.09(16)
O10 B5 O5 119.94(16)
B2 O1 B1 123.51(13)
B3 O2 B2 118.42(14)
B3 O3 B1 124.02(14)
B4 O4 B1 123.00(13)
B5 O5 B4 118.89(14)
B5 O6 B1 124.14(13)
B2 O7 H7 109.5
B3 O8 H8 109.5
B4 O9 H9 109.5
B5 O10 H10 109.5
C6 C1 C2 109.64(16)
C6 C1 N1 112.81(14)
C2 C1 N1 113.07(16)
C6 C1 H1 107.0
C2 C1 H1 107.0
N1 C1 H1 107.0
C3 C2 C1 109.75(18)
C3 C2 H2A 109.7
C1 C2 H2A 109.7
C3 C2 H2B 109.7
C1 C2 H2B 109.7
H2A C2 H2B 108.2
C2 C3 C4 111.83(17)
C2 C3 H3A 109.3
C4 C3 H3A 109.3
C2 C3 H3B 109.3
C4 C3 H3B 109.3
H3A C3 H3B 107.9
C5 C4 C3 110.94(18)
C5 C4 H4A 109.5
C3 C4 H4A 109.5
C5 C4 H4B 109.5
C3 C4 H4B 109.5
H4A C4 H4B 108.0
C4 C5 C6 112.16(19)
C4 C5 H5A 109.2
C6 C5 H5A 109.2
C4 C5 H5B 109.2
C6 C5 H5B 109.2
H5A C5 H5B 107.9
C1 C6 C5 110.11(15)
C1 C6 H6A 109.6
C5 C6 H6A 109.6
C1 C6 H6B 109.6
C5 C6 H6B 109.6
H6A C6 H6B 108.2
N1 C7 H7A 109.5
N1 C7 H7B 109.5
H7A C7 H7B 109.5
N1 C7 H7C 109.5
H7A C7 H7C 109.5
H7B C7 H7C 109.5
N1 C8 H8A 109.5
N1 C8 H8B 109.5
H8A C8 H8B 109.5
N1 C8 H8C 109.5
H8A C8 H8C 109.5
H8B C8 H8C 109.5
N1 C9 H9A 109.5
N1 C9 H9B 109.5
H9A C9 H9B 109.5
N1 C9 H9C 109.5
H9A C9 H9C 109.5
H9B C9 H9C 109.5
C8 N1 C7 109.25(15)
C8 N1 C9 108.03(14)
C7 N1 C9 106.76(15)
C8 N1 C1 112.67(14)
C7 N1 C1 109.87(13)
C9 N1 C1 110.07(15)

loop_
_geom_bond_atom_site_label_1
_geom_bond_atom_site_label_2
_geom_bond_distance
B1 O6 1.456(2)
B1 O1 1.467(2)
B1 O3 1.473(2)
B1 O4 1.479(2)
B2 O1 1.355(2)
B2 O7 1.362(2)
B2 O2 1.387(2)
B3 O3 1.354(2)
B3 O8 1.358(2)
B3 O2 1.386(2)
B4 O4 1.355(2)
B4 O9 1.356(2)
B4 O5 1.397(2)
B5 O6 1.342(2)
B5 O10 1.364(2)
B5 O5 1.394(2)
O7 H7 0.8400
O8 H8 0.8400
O9 H9 0.8400
O10 H10 0.8400
C1 C6 1.517(3)
C1 C2 1.526(3)
C1 N1 1.540(2)
C1 H1 1.0000
C2 C3 1.521(3)
C2 H2A 0.9900
C2 H2B 0.9900
C3 C4 1.522(3)
C3 H3A 0.9900
C3 H3B 0.9900
C4 C5 1.515(3)
C4 H4A 0.9900
C4 H4B 0.9900
C5 C6 1.523(3)
C5 H5A 0.9900
C5 H5B 0.9900
C6 H6A 0.9900
C6 H6B 0.9900
C7 N1 1.500(2)
C7 H7A 0.9800
C7 H7B 0.9800
C7 H7C 0.9800
C8 N1 1.494(2)
C8 H8A 0.9800
C8 H8B 0.9800
C8 H8C 0.9800
C9 N1 1.508(3)
C9 H9A 0.9800
C9 H9B 0.9800
C9 H9C 0.9800

loop_
_geom_hbond_atom_site_label_D
_geom_hbond_atom_site_label_H
_geom_hbond_atom_site_label_A
_geom_hbond_distance_DH
_geom_hbond_distance_HA
_geom_hbond_distance_DA
_geom_hbond_angle_DHA
_geom_hbond_site_symmetry_A
O7 H7 O3 0.84 1.90 2.7372(16) 175.8 2_755
O8 H8 O1 0.84 1.95 2.7796(17) 169.9 2_745
O9 H9 O4 0.84 1.90 2.7353(16) 172.3 3_765
O10 H10 O5 0.84 1.97 2.8069(17) 177.1 3_665
